data_8102370
loop_
_publ_author_name
'Jin-Ling Li'
'Zi-Wei Gao'
'Ling-Xiang Gao'

_publ_contact_author
;
Ziwei Gao, Key Lab of Applied Surface and Colloid Chemsitry 
(Shaanxi Normal University), Ministry of Education, Xi'an, 
710062, P. R. China     
Shaanxi Normal University, Xi'an, 710062, China
;
_publ_section_title
;
 Crystal structure of
 5-[(E)-2-phenyl-1-diazenyl]-(2-hydroxy-benzenecarboxylato-O,O')titanocene
 - dichloromethane (1:0.5), (C6H7)2Ti(C13H8N2O3) &#x00B7; 0.5CH2Cl2
;
_journal_issue 1
_journal_name_full 'Zeitschrift f\"ur Kristallographie - New Crystal Structures'
_journal_page_first 111
_journal_volume 224
_journal_year 2009
_chemical_formula_moiety 'C25.50 H23 Cl N2 O3 Ti'
_chemical_formula_sum 'C25.5 H23 Cl N2 O3 Ti'
_chemical_formula_weight 488.81
_chemical_melting_point 520
_chemical_name_common 'hydroxy phenyldiazenyl benzoic titanocene'
_space_group_IT_number 15
_symmetry_cell_setting monoclinic
_symmetry_space_group_name_Hall '-C 2yc'
_symmetry_space_group_name_H-M 'C 1 2/c 1'
_atom_sites_solution_hydrogens geom
_atom_sites_solution_primary direct
_atom_sites_solution_secondary difmap
_audit_creation_method SHELXL-97
_cell_angle_alpha 90.00
_cell_angle_beta 92.948(8)
_cell_angle_gamma 90.00
_cell_formula_units_Z 8
_cell_length_a 13.092(4)
_cell_length_b 8.784(4)
_cell_length_c 39.589(14)
_cell_measurement_reflns_used 1552
_cell_measurement_temperature 296(2)
_cell_measurement_theta_max 20.18
_cell_measurement_theta_min 2.79
_cell_volume 4547(3)
_computing_cell_refinement 'Bruker SMART'
_computing_data_collection 'Bruker SMART'
_computing_data_reduction 'Bruker SAINT'
_computing_molecular_graphics 'Bruker SHELXTL'
_computing_publication_material 'Bruker SHELXTL'
_computing_structure_refinement 'SHELXL-97 (Sheldrick, 1997)'
_computing_structure_solution 'SHELXS-97 (Sheldrick, 1990)'
_diffrn_ambient_temperature 296(2)
_diffrn_measured_fraction_theta_full 0.997
_diffrn_measured_fraction_theta_max 0.997
_diffrn_measurement_device_type 'CCD area detector'
_diffrn_measurement_method 'phi and omega scans'
_diffrn_radiation_monochromator graphite
_diffrn_radiation_source 'fine-focus sealed tube'
_diffrn_radiation_type MoK\a
_diffrn_radiation_wavelength 0.71073
_diffrn_reflns_av_R_equivalents 0.0560
_diffrn_reflns_av_sigmaI/netI 0.0691
_diffrn_reflns_limit_h_max 15
_diffrn_reflns_limit_h_min -15
_diffrn_reflns_limit_k_max 10
_diffrn_reflns_limit_k_min -10
_diffrn_reflns_limit_l_max 47
_diffrn_reflns_limit_l_min -28
_diffrn_reflns_number 11067
_diffrn_reflns_theta_full 25.05
_diffrn_reflns_theta_max 25.05
_diffrn_reflns_theta_min 2.06
_exptl_absorpt_coefficient_mu 0.525
_exptl_absorpt_correction_T_max 0.9518
_exptl_absorpt_correction_T_min 0.8137
_exptl_absorpt_correction_type none
_exptl_crystal_colour blown
_exptl_crystal_density_diffrn 1.428
_exptl_crystal_density_meas 1.428
_exptl_crystal_density_method 'not measured'
_exptl_crystal_description block
_exptl_crystal_F_000 2024
_exptl_crystal_size_max 0.41
_exptl_crystal_size_mid 0.28
_exptl_crystal_size_min 0.10
_refine_diff_density_max 0.348
_refine_diff_density_min -0.434
_refine_diff_density_rms 0.059
_refine_ls_extinction_coef 0.00058(13)
_refine_ls_extinction_expression Fc^*^=kFc[1+0.001xFc^2^\l^3^/sin(2\q)]^-1/4^
_refine_ls_extinction_method SHELXL
_refine_ls_goodness_of_fit_ref 1.011
_refine_ls_matrix_type full
_refine_ls_number_parameters 297
_refine_ls_number_reflns 4031
_refine_ls_number_restraints 0
_refine_ls_restrained_S_all 1.011
_refine_ls_R_factor_all 0.1045
_refine_ls_R_factor_gt 0.0593
_refine_ls_shift/su_max 0.002
_refine_ls_shift/su_mean 0.000
_refine_ls_structure_factor_coef Fsqd
_refine_ls_weighting_details 'calc w=1/[\s^2^(Fo^2^)+(0.0451P)^2^+9.0598P] where P=(Fo^2^+2Fc^2^)/3'
_refine_ls_weighting_scheme calc
_refine_ls_wR_factor_gt 0.1259
_refine_ls_wR_factor_ref 0.1434
_reflns_number_gt 2423
_reflns_number_total 4031
_reflns_threshold_expression >2sigma(I)
_cod_data_source_file 1267-2454.cff
_cod_data_source_block xb1160m
_cod_depositor_comments
;
The following automatic conversions were performed:
'_symmetry_cell_setting' value 'Monoclinic' changed to 'monoclinic'
according to '/home/saulius/struct/CIF-dictionaries/cif_core.dic'
dictionary named 'cif_core.dic' version 2.4.1 from 2010-06-29.

Automatic conversion script
Id: cif_fix_enum 1555 2011-01-17 13:19:09Z saulius 
;
_cod_original_sg_symbol_H-M C2/c
_cod_original_formula_sum 'C25.50 H23 Cl N2 O3 Ti'
_cod_database_code 8102370

loop_
_symmetry_equiv_pos_as_xyz
'x, y, z'
'-x, y, -z+1/2'
'x+1/2, y+1/2, z'
'-x+1/2, y+1/2, -z+1/2'
'-x, -y, -z'
'x, -y, z-1/2'
'-x+1/2, -y+1/2, -z'
'x+1/2, -y+1/2, z-1/2'

loop_
_atom_site_label
_atom_site_type_symbol
_atom_site_fract_x
_atom_site_fract_y
_atom_site_fract_z
_atom_site_U_iso_or_equiv
_atom_site_adp_type
_atom_site_occupancy
_atom_site_symmetry_multiplicity
_atom_site_calc_flag
_atom_site_refinement_flags
_atom_site_disorder_assembly
_atom_site_disorder_group
Ti1 Ti 0.47148(5) 0.31481(8) 0.939165(18) 0.0413(2) Uani 1 1 d . . .
N1 N 0.2717(3) 0.8505(5) 0.82145(10) 0.0656(11) Uani 1 1 d . . .
N2 N 0.2367(3) 0.9528(5) 0.83810(10) 0.0659(11) Uani 1 1 d . . .
O1 O 0.4946(2) 0.5339(3) 0.94242(7) 0.0522(8) Uani 1 1 d . . .
O2 O 0.4348(3) 0.7694(3) 0.94230(8) 0.0667(9) Uani 1 1 d . . .
O3 O 0.4274(2) 0.3479(3) 0.89294(7) 0.0482(7) Uani 1 1 d . . .
C1 C 0.2915(3) 0.2457(5) 0.94056(11) 0.0509(11) Uani 1 1 d . . .
C2 C 0.3534(4) 0.1355(6) 0.95775(14) 0.0646(14) Uani 1 1 d . . .
H2 H 0.3538 0.0263 0.9527 0.078 Uiso 1 1 calc R . .
C3 C 0.3991(4) 0.2030(9) 0.98606(16) 0.0884(19) Uani 1 1 d . . .
H3 H 0.4369 0.1496 1.0045 0.106 Uiso 1 1 calc R . .
C4 C 0.3726(5) 0.3537(9) 0.98612(15) 0.090(2) Uani 1 1 d . . .
H4 H 0.3884 0.4256 1.0046 0.108 Uiso 1 1 calc R . .
C5 C 0.3061(4) 0.3817(5) 0.95788(14) 0.0659(14) Uani 1 1 d . . .
H5 H 0.2697 0.4772 0.9529 0.079 Uiso 1 1 calc R . .
C6 C 0.5891(3) 0.1515(5) 0.91041(12) 0.0536(12) Uani 1 1 d . . .
C7 C 0.5740(3) 0.0939(5) 0.94249(12) 0.0566(12) Uani 1 1 d . . .
H7 H 0.5492 -0.0087 0.9472 0.068 Uiso 1 1 calc R . .
C8 C 0.6143(3) 0.1973(6) 0.96715(13) 0.0633(13) Uani 1 1 d . . .
H8 H 0.6240 0.1784 0.9915 0.076 Uiso 1 1 calc R . .
C9 C 0.6523(3) 0.3212(5) 0.94933(13) 0.0612(13) Uani 1 1 d . . .
H9 H 0.6914 0.4065 0.9594 0.073 Uiso 1 1 calc R . .
C10 C 0.6356(3) 0.2944(5) 0.91483(13) 0.0577(12) Uani 1 1 d . . .
H10 H 0.6598 0.3588 0.8967 0.069 Uiso 1 1 calc R . .
C11 C 0.2242(4) 0.2186(6) 0.91007(13) 0.0828(16) Uani 1 1 d . . .
H11A H 0.1587 0.1834 0.9167 0.124 Uiso 1 1 calc R . .
H11B H 0.2544 0.1432 0.8962 0.124 Uiso 1 1 calc R . .
H11C H 0.2156 0.3118 0.8976 0.124 Uiso 1 1 calc R . .
C12 C 0.5607(4) 0.0787(6) 0.87729(14) 0.0884(18) Uani 1 1 d . . .
H12A H 0.5412 0.1558 0.8610 0.133 Uiso 1 1 calc R . .
H12B H 0.5043 0.0104 0.8799 0.133 Uiso 1 1 calc R . .
H12C H 0.6181 0.0228 0.8696 0.133 Uiso 1 1 calc R . .
C13 C 0.4411(3) 0.6462(5) 0.92827(11) 0.0486(11) Uani 1 1 d . . .
C14 C 0.3939(3) 0.6179(4) 0.89397(10) 0.0438(10) Uani 1 1 d . . .
C15 C 0.3902(3) 0.4739(5) 0.87803(11) 0.0458(10) Uani 1 1 d . . .
C16 C 0.3508(4) 0.4613(5) 0.84454(11) 0.0579(12) Uani 1 1 d . . .
H16 H 0.3497 0.3668 0.8340 0.069 Uiso 1 1 calc R . .
C17 C 0.3138(4) 0.5868(5) 0.82716(12) 0.0615(13) Uani 1 1 d . . .
H17 H 0.2898 0.5771 0.8047 0.074 Uiso 1 1 calc R . .
C18 C 0.3121(3) 0.7273(5) 0.84286(12) 0.0528(11) Uani 1 1 d . . .
C19 C 0.3521(3) 0.7430(5) 0.87600(11) 0.0499(11) Uani 1 1 d . . .
H19 H 0.3511 0.8379 0.8864 0.060 Uiso 1 1 calc R . .
C20 C 0.1980(4) 1.0764(5) 0.81568(12) 0.0584(12) Uani 1 1 d . . .
C21 C 0.2442(4) 1.1182(5) 0.78662(13) 0.0713(14) Uani 1 1 d . . .
H21 H 0.3013 1.0655 0.7798 0.086 Uiso 1 1 calc R . .
C22 C 0.2054(5) 1.2383(6) 0.76766(13) 0.0787(16) Uani 1 1 d . . .
H22 H 0.2359 1.2667 0.7479 0.094 Uiso 1 1 calc R . .
C23 C 0.1212(5) 1.3163(6) 0.77807(15) 0.0823(16) Uani 1 1 d . . .
H23 H 0.0945 1.3969 0.7652 0.099 Uiso 1 1 calc R . .
C24 C 0.0771(4) 1.2752(6) 0.80724(15) 0.0811(16) Uani 1 1 d . . .
H24 H 0.0205 1.3282 0.8143 0.097 Uiso 1 1 calc R . .
C25 C 0.1165(4) 1.1549(6) 0.82634(13) 0.0708(14) Uani 1 1 d . . .
H25 H 0.0872 1.1279 0.8464 0.085 Uiso 1 1 calc R . .
C26 C 1.0000 0.8694(13) 0.7500 0.213(8) Uani 1 2 d S . .
H26A H 0.9420 0.9338 0.7544 0.256 Uiso 0.50 1 calc PR . .
H26B H 1.0580 0.9338 0.7456 0.256 Uiso 0.50 1 calc PR . .
Cl1 Cl 1.0293(2) 0.7489(4) 0.78504(7) 0.1896(12) Uani 1 1 d . . .

loop_
_atom_site_aniso_label
_atom_site_aniso_U_11
_atom_site_aniso_U_22
_atom_site_aniso_U_33
_atom_site_aniso_U_23
_atom_site_aniso_U_13
_atom_site_aniso_U_12
Ti1 0.0398(4) 0.0356(4) 0.0491(5) 0.0008(4) 0.0065(3) 0.0013(3)
N1 0.068(3) 0.063(3) 0.066(3) -0.005(2) 0.007(2) 0.000(2)
N2 0.074(3) 0.064(3) 0.061(3) 0.000(2) 0.006(2) -0.002(2)
O1 0.061(2) 0.0366(15) 0.0573(19) 0.0007(14) -0.0104(15) 0.0037(14)
O2 0.091(3) 0.0359(16) 0.072(2) -0.0133(15) -0.0108(18) 0.0071(16)
O3 0.0623(19) 0.0343(15) 0.0481(17) -0.0016(13) 0.0034(14) 0.0014(13)
C1 0.037(3) 0.053(3) 0.063(3) -0.002(2) 0.008(2) -0.005(2)
C2 0.049(3) 0.057(3) 0.089(4) 0.020(3) 0.015(3) -0.006(2)
C3 0.056(4) 0.139(6) 0.071(4) 0.037(4) 0.016(3) -0.006(4)
C4 0.062(4) 0.147(6) 0.064(4) -0.045(4) 0.027(3) -0.034(4)
C5 0.044(3) 0.055(3) 0.101(4) -0.014(3) 0.026(3) 0.004(2)
C6 0.045(3) 0.041(2) 0.075(3) -0.004(2) 0.011(2) 0.011(2)
C7 0.057(3) 0.037(2) 0.076(3) 0.011(2) 0.009(2) 0.012(2)
C8 0.051(3) 0.072(3) 0.067(3) 0.007(3) 0.001(2) 0.020(3)
C9 0.037(3) 0.060(3) 0.088(4) -0.006(3) 0.010(2) -0.003(2)
C10 0.042(3) 0.057(3) 0.076(3) 0.002(3) 0.021(2) 0.003(2)
C11 0.058(3) 0.098(4) 0.091(4) 0.001(3) -0.008(3) -0.023(3)
C12 0.085(4) 0.083(4) 0.099(5) -0.027(3) 0.021(3) 0.016(3)
C13 0.047(3) 0.041(3) 0.058(3) 0.004(2) 0.005(2) -0.002(2)
C14 0.043(2) 0.039(2) 0.050(3) 0.003(2) 0.007(2) -0.0018(19)
C15 0.044(3) 0.043(2) 0.051(3) 0.002(2) 0.007(2) 0.0009(19)
C16 0.075(3) 0.049(3) 0.050(3) -0.001(2) 0.003(2) 0.000(2)
C17 0.071(3) 0.063(3) 0.050(3) 0.004(2) -0.003(2) -0.001(3)
C18 0.051(3) 0.051(3) 0.056(3) 0.019(2) 0.001(2) 0.003(2)
C19 0.048(3) 0.038(2) 0.065(3) 0.003(2) 0.009(2) 0.002(2)
C20 0.069(3) 0.046(3) 0.059(3) 0.013(2) -0.001(3) 0.000(2)
C21 0.083(4) 0.052(3) 0.080(4) -0.001(3) 0.013(3) 0.011(3)
C22 0.107(5) 0.070(3) 0.061(3) 0.012(3) 0.012(3) -0.006(3)
C23 0.085(4) 0.072(4) 0.088(4) 0.028(3) -0.014(3) 0.010(3)
C24 0.075(4) 0.069(4) 0.099(5) 0.009(3) 0.008(3) 0.018(3)
C25 0.070(3) 0.075(4) 0.067(3) 0.015(3) 0.004(3) 0.003(3)
C26 0.161(13) 0.088(8) 0.38(2) 0.000 -0.100(14) 0.000
Cl1 0.141(2) 0.259(3) 0.167(2) -0.041(2) -0.0039(17) -0.003(2)

loop_
_atom_type_symbol
_atom_type_description
_atom_type_scat_dispersion_real
_atom_type_scat_dispersion_imag
_atom_type_scat_source
C C 0.0033 0.0016 'International Tables Vol C Tables 4.2.6.8 and 6.1.1.4'
H H 0.0000 0.0000 'International Tables Vol C Tables 4.2.6.8 and 6.1.1.4'
N N 0.0061 0.0033 'International Tables Vol C Tables 4.2.6.8 and 6.1.1.4'
O O 0.0106 0.0060 'International Tables Vol C Tables 4.2.6.8 and 6.1.1.4'
Ti Ti 0.2776 0.4457 'International Tables Vol C Tables 4.2.6.8 and 6.1.1.4'
Cl Cl 0.1484 0.1585 'International Tables Vol C Tables 4.2.6.8 and 6.1.1.4'

loop_
_geom_angle_atom_site_label_1
_geom_angle_atom_site_label_2
_geom_angle_atom_site_label_3
_geom_angle
_geom_angle_site_symmetry_1
_geom_angle_site_symmetry_3
_geom_angle_publ_flag
O3 Ti1 O1 87.21(11) . . ?
O3 Ti1 C3 135.02(19) . . ?
O1 Ti1 C3 115.4(2) . . ?
O3 Ti1 C4 125.8(2) . . ?
O1 Ti1 C4 83.9(2) . . ?
C3 Ti1 C4 34.0(2) . . ?
O3 Ti1 C2 103.32(17) . . ?
O1 Ti1 C2 137.92(15) . . ?
C3 Ti1 C2 34.12(18) . . ?
C4 Ti1 C2 56.7(2) . . ?
O3 Ti1 C7 108.74(14) . . ?
O1 Ti1 C7 136.18(15) . . ?
C3 Ti1 C7 82.1(2) . . ?
C4 Ti1 C7 114.3(2) . . ?
C2 Ti1 C7 79.22(17) . . ?
O3 Ti1 C8 135.07(14) . . ?
O1 Ti1 C8 106.47(16) . . ?
C3 Ti1 C8 77.76(19) . . ?
C4 Ti1 C8 98.5(2) . . ?
C2 Ti1 C8 94.47(18) . . ?
C7 Ti1 C8 34.90(15) . . ?
O3 Ti1 C9 113.98(15) . . ?
O1 Ti1 C9 79.39(15) . . ?
C3 Ti1 C9 108.37(19) . . ?
C4 Ti1 C9 116.6(2) . . ?
C2 Ti1 C9 128.81(18) . . ?
C7 Ti1 C9 56.79(17) . . ?
C8 Ti1 C9 34.38(15) . . ?
O3 Ti1 C5 91.47(17) . . ?
O1 Ti1 C5 82.96(14) . . ?
C3 Ti1 C5 56.6(2) . . ?
C4 Ti1 C5 34.38(19) . . ?
C2 Ti1 C5 56.55(16) . . ?
C7 Ti1 C5 134.80(17) . . ?
C8 Ti1 C5 131.92(19) . . ?
C9 Ti1 C5 147.96(19) . . ?
O3 Ti1 C10 81.94(15) . . ?
O1 Ti1 C10 87.78(14) . . ?
C3 Ti1 C10 133.8(2) . . ?
C4 Ti1 C10 150.4(2) . . ?
C2 Ti1 C10 133.65(16) . . ?
C7 Ti1 C10 56.21(15) . . ?
C8 Ti1 C10 56.87(17) . . ?
C9 Ti1 C10 33.81(15) . . ?
C5 Ti1 C10 168.90(17) . . ?
O3 Ti1 C6 78.98(14) . . ?
O1 Ti1 C6 120.87(14) . . ?
C3 Ti1 C6 114.6(2) . . ?
C4 Ti1 C6 147.9(2) . . ?
C2 Ti1 C6 101.18(17) . . ?
C7 Ti1 C6 33.72(14) . . ?
C8 Ti1 C6 57.05(17) . . ?
C9 Ti1 C6 56.26(16) . . ?
C5 Ti1 C6 153.35(17) . . ?
C10 Ti1 C6 33.68(14) . . ?
O3 Ti1 C1 79.34(14) . . ?
O1 Ti1 C1 113.03(14) . . ?
C3 Ti1 C1 56.40(18) . . ?
C4 Ti1 C1 56.23(18) . . ?
C2 Ti1 C1 34.30(15) . . ?
C7 Ti1 C1 109.99(16) . . ?
C8 Ti1 C1 128.60(17) . . ?
C9 Ti1 C1 162.96(17) . . ?
C5 Ti1 C1 33.32(14) . . ?
C10 Ti1 C1 151.03(16) . . ?
C6 Ti1 C1 120.03(15) . . ?
N2 N1 C18 111.6(4) . . ?
N1 N2 C20 110.1(4) . . ?
C13 O1 Ti1 129.2(3) . . ?
C15 O3 Ti1 129.4(2) . . ?
C5 C1 C2 106.9(4) . . ?
C5 C1 C11 127.2(5) . . ?
C2 C1 C11 125.9(5) . . ?
C5 C1 Ti1 71.8(2) . . ?
C2 C1 Ti1 69.6(2) . . ?
C11 C1 Ti1 124.0(3) . . ?
C3 C2 C1 108.1(5) . . ?
C3 C2 Ti1 72.6(3) . . ?
C1 C2 Ti1 76.1(2) . . ?
C3 C2 H2 125.5 . . ?
C1 C2 H2 125.5 . . ?
Ti1 C2 H2 125.5 . . ?
C4 C3 C2 108.6(5) . . ?
C4 C3 Ti1 73.1(3) . . ?
C2 C3 Ti1 73.3(3) . . ?
C4 C3 H3 125.5 . . ?
C2 C3 H3 125.5 . . ?
Ti1 C3 H3 125.5 . . ?
C3 C4 C5 108.4(5) . . ?
C3 C4 Ti1 73.0(3) . . ?
C5 C4 Ti1 74.8(3) . . ?
C3 C4 H4 125.5 . . ?
C5 C4 H4 125.5 . . ?
Ti1 C4 H4 125.5 . . ?
C1 C5 C4 107.9(5) . . ?
C1 C5 Ti1 74.9(2) . . ?
C4 C5 Ti1 70.8(3) . . ?
C1 C5 H5 125.8 . . ?
C4 C5 H5 125.8 . . ?
Ti1 C5 H5 125.8 . . ?
C7 C6 C10 107.0(4) . . ?
C7 C6 C12 127.4(4) . . ?
C10 C6 C12 125.6(5) . . ?
C7 C6 Ti1 70.3(2) . . ?
C10 C6 Ti1 72.2(2) . . ?
C12 C6 Ti1 122.0(3) . . ?
C6 C7 C8 109.3(4) . . ?
C6 C7 Ti1 75.9(2) . . ?
C8 C7 Ti1 72.6(2) . . ?
C6 C7 H7 125.0 . . ?
C8 C7 H7 125.0 . . ?
Ti1 C7 H7 125.0 . . ?
C9 C8 C7 106.3(4) . . ?
C9 C8 Ti1 73.6(3) . . ?
C7 C8 Ti1 72.5(3) . . ?
C9 C8 H8 126.5 . . ?
C7 C8 H8 126.5 . . ?
Ti1 C8 H8 126.5 . . ?
C10 C9 C8 108.7(4) . . ?
C10 C9 Ti1 74.0(3) . . ?
C8 C9 Ti1 72.0(3) . . ?
C10 C9 H9 125.5 . . ?
C8 C9 H9 125.5 . . ?
Ti1 C9 H9 125.5 . . ?
C9 C10 C6 108.6(4) . . ?
C9 C10 Ti1 72.2(2) . . ?
C6 C10 Ti1 74.1(2) . . ?
C9 C10 H10 125.5 . . ?
C6 C10 H10 125.5 . . ?
Ti1 C10 H10 125.5 . . ?
C1 C11 H11A 109.5 . . ?
C1 C11 H11B 109.5 . . ?
H11A C11 H11B 109.5 . . ?
C1 C11 H11C 109.5 . . ?
H11A C11 H11C 109.5 . . ?
H11B C11 H11C 109.5 . . ?
C6 C12 H12A 109.5 . . ?
C6 C12 H12B 109.5 . . ?
H12A C12 H12B 109.5 . . ?
C6 C12 H12C 109.5 . . ?
H12A C12 H12C 109.5 . . ?
H12B C12 H12C 109.5 . . ?
O2 C13 O1 121.1(4) . . ?
O2 C13 C14 122.0(4) . . ?
O1 C13 C14 116.8(4) . . ?
C19 C14 C15 118.1(4) . . ?
C19 C14 C13 117.8(4) . . ?
C15 C14 C13 124.2(4) . . ?
O3 C15 C16 117.5(4) . . ?
O3 C15 C14 122.8(4) . . ?
C16 C15 C14 119.7(4) . . ?
C17 C16 C15 120.9(4) . . ?
C17 C16 H16 119.5 . . ?
C15 C16 H16 119.5 . . ?
C16 C17 C18 120.3(4) . . ?
C16 C17 H17 119.9 . . ?
C18 C17 H17 119.9 . . ?
C19 C18 C17 119.8(4) . . ?
C19 C18 N1 125.5(4) . . ?
C17 C18 N1 114.5(4) . . ?
C18 C19 C14 121.1(4) . . ?
C18 C19 H19 119.4 . . ?
C14 C19 H19 119.4 . . ?
C25 C20 C21 120.8(4) . . ?
C25 C20 N2 116.0(4) . . ?
C21 C20 N2 123.1(4) . . ?
C20 C21 C22 119.6(5) . . ?
C20 C21 H21 120.2 . . ?
C22 C21 H21 120.2 . . ?
C23 C22 C21 119.7(5) . . ?
C23 C22 H22 120.1 . . ?
C21 C22 H22 120.1 . . ?
C22 C23 C24 120.1(5) . . ?
C22 C23 H23 120.0 . . ?
C24 C23 H23 120.0 . . ?
C23 C24 C25 120.1(5) . . ?
C23 C24 H24 120.0 . . ?
C25 C24 H24 120.0 . . ?
C20 C25 C24 119.7(5) . . ?
C20 C25 H25 120.1 . . ?
C24 C25 H25 120.1 . . ?
Cl1 C26 Cl1 106.6(6) 2_756 . ?
Cl1 C26 H26A 110.4 2_756 . ?
Cl1 C26 H26A 110.4 . . ?
Cl1 C26 H26B 110.4 2_756 . ?
Cl1 C26 H26B 110.4 . . ?
H26A C26 H26B 108.6 . . ?

loop_
_geom_bond_atom_site_label_1
_geom_bond_atom_site_label_2
_geom_bond_distance
_geom_bond_site_symmetry_2
_geom_bond_publ_flag
Ti1 O3 1.913(3) . ?
Ti1 O1 1.952(3) . ?
Ti1 C3 2.343(5) . ?
Ti1 C4 2.345(5) . ?
Ti1 C2 2.352(4) . ?
Ti1 C7 2.359(4) . ?
Ti1 C8 2.362(5) . ?
Ti1 C9 2.382(4) . ?
Ti1 C5 2.397(4) . ?
Ti1 C10 2.406(4) . ?
Ti1 C6 2.430(4) . ?
Ti1 C1 2.436(4) . ?
N1 N2 1.218(5) . ?
N1 C18 1.457(5) . ?
N2 C20 1.475(6) . ?
O1 C13 1.318(5) . ?
O2 C13 1.222(5) . ?
O3 C15 1.334(5) . ?
C1 C5 1.386(6) . ?
C1 C2 1.414(6) . ?
C1 C11 1.477(6) . ?
C2 C3 1.377(7) . ?
C2 H2 0.9800 . ?
C3 C4 1.369(8) . ?
C3 H3 0.9800 . ?
C4 C5 1.402(8) . ?
C4 H4 0.9800 . ?
C5 H5 0.9800 . ?
C6 C7 1.391(6) . ?
C6 C10 1.401(6) . ?
C6 C12 1.489(6) . ?
C7 C8 1.415(6) . ?
C7 H7 0.9800 . ?
C8 C9 1.402(6) . ?
C8 H8 0.9800 . ?
C9 C10 1.393(6) . ?
C9 H9 0.9800 . ?
C10 H10 0.9800 . ?
C11 H11A 0.9600 . ?
C11 H11B 0.9600 . ?
C11 H11C 0.9600 . ?
C12 H12A 0.9600 . ?
C12 H12B 0.9600 . ?
C12 H12C 0.9600 . ?
C13 C14 1.484(6) . ?
C14 C19 1.405(5) . ?
C14 C15 1.414(5) . ?
C15 C16 1.402(6) . ?
C16 C17 1.374(6) . ?
C16 H16 0.9300 . ?
C17 C18 1.383(6) . ?
C17 H17 0.9300 . ?
C18 C19 1.394(6) . ?
C19 H19 0.9300 . ?
C20 C25 1.355(6) . ?
C20 C21 1.377(6) . ?
C21 C22 1.377(7) . ?
C21 H21 0.9300 . ?
C22 C23 1.379(7) . ?
C22 H22 0.9300 . ?
C23 C24 1.366(7) . ?
C23 H23 0.9300 . ?
C24 C25 1.384(7) . ?
C24 H24 0.9300 . ?
C25 H25 0.9300 . ?
C26 Cl1 1.771(7) 2_756 ?
C26 Cl1 1.771(7) . ?
C26 H26A 0.9700 . ?
C26 H26B 0.9700 . ?

loop_
_geom_torsion_atom_site_label_1
_geom_torsion_atom_site_label_2
_geom_torsion_atom_site_label_3
_geom_torsion_atom_site_label_4
_geom_torsion
_geom_torsion_site_symmetry_1
_geom_torsion_site_symmetry_2
_geom_torsion_site_symmetry_3
_geom_torsion_site_symmetry_4
_geom_torsion_publ_flag
C18 N1 N2 C20 179.1(4) . . . . ?
O3 Ti1 O1 C13 37.0(3) . . . . ?
C3 Ti1 O1 C13 -102.5(4) . . . . ?
C4 Ti1 O1 C13 -89.4(4) . . . . ?
C2 Ti1 O1 C13 -69.9(4) . . . . ?
C7 Ti1 O1 C13 151.5(3) . . . . ?
C8 Ti1 O1 C13 173.5(3) . . . . ?
C9 Ti1 O1 C13 152.1(4) . . . . ?
C5 Ti1 O1 C13 -54.8(4) . . . . ?
C10 Ti1 O1 C13 119.1(4) . . . . ?
C6 Ti1 O1 C13 112.4(4) . . . . ?
C1 Ti1 O1 C13 -40.2(4) . . . . ?
O1 Ti1 O3 C15 -23.8(3) . . . . ?
C3 Ti1 O3 C15 100.1(4) . . . . ?
C4 Ti1 O3 C15 56.6(4) . . . . ?
C2 Ti1 O3 C15 114.9(3) . . . . ?
C7 Ti1 O3 C15 -162.1(3) . . . . ?
C8 Ti1 O3 C15 -134.5(3) . . . . ?
C9 Ti1 O3 C15 -100.9(3) . . . . ?
C5 Ti1 O3 C15 59.0(3) . . . . ?
C10 Ti1 O3 C15 -112.0(3) . . . . ?
C6 Ti1 O3 C15 -146.0(3) . . . . ?
C1 Ti1 O3 C15 90.2(3) . . . . ?
O3 Ti1 C1 C5 -109.5(3) . . . . ?
O1 Ti1 C1 C5 -27.2(3) . . . . ?
C3 Ti1 C1 C5 78.9(4) . . . . ?
C4 Ti1 C1 C5 37.8(3) . . . . ?
C2 Ti1 C1 C5 116.7(4) . . . . ?
C7 Ti1 C1 C5 144.3(3) . . . . ?
C8 Ti1 C1 C5 110.0(3) . . . . ?
C9 Ti1 C1 C5 107.6(6) . . . . ?
C10 Ti1 C1 C5 -160.1(4) . . . . ?
C6 Ti1 C1 C5 180.0(3) . . . . ?
O3 Ti1 C1 C2 133.8(3) . . . . ?
O1 Ti1 C1 C2 -143.9(3) . . . . ?
C3 Ti1 C1 C2 -37.8(3) . . . . ?
C4 Ti1 C1 C2 -78.9(4) . . . . ?
C7 Ti1 C1 C2 27.6(3) . . . . ?
C8 Ti1 C1 C2 -6.7(4) . . . . ?
C9 Ti1 C1 C2 -9.1(7) . . . . ?
C5 Ti1 C1 C2 -116.7(4) . . . . ?
C10 Ti1 C1 C2 83.2(4) . . . . ?
C6 Ti1 C1 C2 63.3(3) . . . . ?
O3 Ti1 C1 C11 13.6(4) . . . . ?
O1 Ti1 C1 C11 95.9(4) . . . . ?
C3 Ti1 C1 C11 -158.0(5) . . . . ?
C4 Ti1 C1 C11 160.9(5) . . . . ?
C2 Ti1 C1 C11 -120.2(5) . . . . ?
C7 Ti1 C1 C11 -92.7(4) . . . . ?
C8 Ti1 C1 C11 -126.9(4) . . . . ?
C9 Ti1 C1 C11 -129.3(6) . . . . ?
C5 Ti1 C1 C11 123.1(6) . . . . ?
C10 Ti1 C1 C11 -37.0(6) . . . . ?
C6 Ti1 C1 C11 -56.9(4) . . . . ?
C5 C1 C2 C3 3.6(5) . . . . ?
C11 C1 C2 C3 -176.1(4) . . . . ?
Ti1 C1 C2 C3 66.1(3) . . . . ?
C5 C1 C2 Ti1 -62.5(3) . . . . ?
C11 C1 C2 Ti1 117.8(4) . . . . ?
O3 Ti1 C2 C3 -161.2(4) . . . . ?
O1 Ti1 C2 C3 -60.4(5) . . . . ?
C4 Ti1 C2 C3 -36.9(3) . . . . ?
C7 Ti1 C2 C3 91.9(4) . . . . ?
C8 Ti1 C2 C3 60.4(4) . . . . ?
C9 Ti1 C2 C3 62.2(4) . . . . ?
C5 Ti1 C2 C3 -78.4(4) . . . . ?
C10 Ti1 C2 C3 107.3(4) . . . . ?
C6 Ti1 C2 C3 117.6(4) . . . . ?
C1 Ti1 C2 C3 -114.4(5) . . . . ?
O3 Ti1 C2 C1 -46.8(3) . . . . ?
O1 Ti1 C2 C1 54.0(4) . . . . ?
C3 Ti1 C2 C1 114.4(5) . . . . ?
C4 Ti1 C2 C1 77.5(3) . . . . ?
C7 Ti1 C2 C1 -153.7(3) . . . . ?
C8 Ti1 C2 C1 174.7(3) . . . . ?
C9 Ti1 C2 C1 176.6(3) . . . . ?
C5 Ti1 C2 C1 36.0(3) . . . . ?
C10 Ti1 C2 C1 -138.3(3) . . . . ?
C6 Ti1 C2 C1 -128.0(3) . . . . ?
C1 C2 C3 C4 -3.4(6) . . . . ?
Ti1 C2 C3 C4 65.1(4) . . . . ?
C1 C2 C3 Ti1 -68.5(3) . . . . ?
O3 Ti1 C3 C4 -89.7(5) . . . . ?
O1 Ti1 C3 C4 23.8(4) . . . . ?
C2 Ti1 C3 C4 -116.0(5) . . . . ?
C7 Ti1 C3 C4 161.6(4) . . . . ?
C8 Ti1 C3 C4 126.4(4) . . . . ?
C9 Ti1 C3 C4 110.5(4) . . . . ?
C5 Ti1 C3 C4 -37.8(3) . . . . ?
C10 Ti1 C3 C4 137.1(4) . . . . ?
C6 Ti1 C3 C4 171.1(4) . . . . ?
C1 Ti1 C3 C4 -78.0(4) . . . . ?
O3 Ti1 C3 C2 26.3(5) . . . . ?
O1 Ti1 C3 C2 139.9(3) . . . . ?
C4 Ti1 C3 C2 116.0(5) . . . . ?
C7 Ti1 C3 C2 -82.4(4) . . . . ?
C8 Ti1 C3 C2 -117.5(4) . . . . ?
C9 Ti1 C3 C2 -133.4(3) . . . . ?
C5 Ti1 C3 C2 78.3(3) . . . . ?
C10 Ti1 C3 C2 -106.8(4) . . . . ?
C6 Ti1 C3 C2 -72.9(4) . . . . ?
C1 Ti1 C3 C2 38.0(3) . . . . ?
C2 C3 C4 C5 1.9(6) . . . . ?
Ti1 C3 C4 C5 67.1(3) . . . . ?
C2 C3 C4 Ti1 -65.2(4) . . . . ?
O3 Ti1 C4 C3 119.4(4) . . . . ?
O1 Ti1 C4 C3 -158.5(4) . . . . ?
C2 Ti1 C4 C3 37.1(3) . . . . ?
C7 Ti1 C4 C3 -20.1(5) . . . . ?
C8 Ti1 C4 C3 -52.7(4) . . . . ?
C9 Ti1 C4 C3 -83.6(4) . . . . ?
C5 Ti1 C4 C3 115.1(5) . . . . ?
C10 Ti1 C4 C3 -83.9(5) . . . . ?
C6 Ti1 C4 C3 -15.4(6) . . . . ?
C1 Ti1 C4 C3 78.5(4) . . . . ?
O3 Ti1 C4 C5 4.3(5) . . . . ?
O1 Ti1 C4 C5 86.4(4) . . . . ?
C3 Ti1 C4 C5 -115.1(5) . . . . ?
C2 Ti1 C4 C5 -78.0(3) . . . . ?
C7 Ti1 C4 C5 -135.2(4) . . . . ?
C8 Ti1 C4 C5 -167.8(4) . . . . ?
C9 Ti1 C4 C5 161.3(3) . . . . ?
C10 Ti1 C4 C5 161.0(3) . . . . ?
C6 Ti1 C4 C5 -130.5(4) . . . . ?
C1 Ti1 C4 C5 -36.6(3) . . . . ?
C2 C1 C5 C4 -2.5(5) . . . . ?
C11 C1 C5 C4 177.2(4) . . . . ?
Ti1 C1 C5 C4 -63.5(3) . . . . ?
C2 C1 C5 Ti1 61.0(3) . . . . ?
C11 C1 C5 Ti1 -119.3(5) . . . . ?
C3 C4 C5 C1 0.4(6) . . . . ?
Ti1 C4 C5 C1 66.3(3) . . . . ?
C3 C4 C5 Ti1 -65.8(4) . . . . ?
O3 Ti1 C5 C1 67.9(3) . . . . ?
O1 Ti1 C5 C1 154.9(3) . . . . ?
C3 Ti1 C5 C1 -78.3(3) . . . . ?
C4 Ti1 C5 C1 -115.6(5) . . . . ?
C2 Ti1 C5 C1 -37.1(3) . . . . ?
C7 Ti1 C5 C1 -50.7(4) . . . . ?
C8 Ti1 C5 C1 -99.2(4) . . . . ?
C9 Ti1 C5 C1 -148.2(3) . . . . ?
C10 Ti1 C5 C1 121.2(9) . . . . ?
C6 Ti1 C5 C1 -0.1(6) . . . . ?
O3 Ti1 C5 C4 -176.5(4) . . . . ?
O1 Ti1 C5 C4 -89.5(4) . . . . ?
C3 Ti1 C5 C4 37.3(4) . . . . ?
C2 Ti1 C5 C4 78.5(4) . . . . ?
C7 Ti1 C5 C4 64.9(5) . . . . ?
C8 Ti1 C5 C4 16.3(5) . . . . ?
C9 Ti1 C5 C4 -32.7(5) . . . . ?
C10 Ti1 C5 C4 -123.2(9) . . . . ?
C6 Ti1 C5 C4 115.5(5) . . . . ?
C1 Ti1 C5 C4 115.6(5) . . . . ?
O3 Ti1 C6 C7 -151.8(3) . . . . ?
O1 Ti1 C6 C7 128.2(3) . . . . ?
C3 Ti1 C6 C7 -17.1(4) . . . . ?
C4 Ti1 C6 C7 -7.8(5) . . . . ?
C2 Ti1 C6 C7 -50.2(3) . . . . ?
C8 Ti1 C6 C7 37.9(3) . . . . ?
C9 Ti1 C6 C7 79.3(3) . . . . ?
C5 Ti1 C6 C7 -81.1(5) . . . . ?
C10 Ti1 C6 C7 116.2(4) . . . . ?
C1 Ti1 C6 C7 -81.1(3) . . . . ?
O3 Ti1 C6 C10 92.0(3) . . . . ?
O1 Ti1 C6 C10 12.0(3) . . . . ?
C3 Ti1 C6 C10 -133.3(3) . . . . ?
C4 Ti1 C6 C10 -124.0(4) . . . . ?
C2 Ti1 C6 C10 -166.4(3) . . . . ?
C7 Ti1 C6 C10 -116.2(4) . . . . ?
C8 Ti1 C6 C10 -78.3(3) . . . . ?
C9 Ti1 C6 C10 -36.9(3) . . . . ?
C5 Ti1 C6 C10 162.7(4) . . . . ?
C1 Ti1 C6 C10 162.7(3) . . . . ?
O3 Ti1 C6 C12 -29.4(4) . . . . ?
O1 Ti1 C6 C12 -109.3(4) . . . . ?
C3 Ti1 C6 C12 105.3(4) . . . . ?
C4 Ti1 C6 C12 114.7(5) . . . . ?
C2 Ti1 C6 C12 72.2(4) . . . . ?
C7 Ti1 C6 C12 122.4(5) . . . . ?
C8 Ti1 C6 C12 160.3(5) . . . . ?
C9 Ti1 C6 C12 -158.3(5) . . . . ?
C5 Ti1 C6 C12 41.4(6) . . . . ?
C10 Ti1 C6 C12 -121.4(5) . . . . ?
C1 Ti1 C6 C12 41.3(4) . . . . ?
C10 C6 C7 C8 -2.2(5) . . . . ?
C12 C6 C7 C8 178.6(4) . . . . ?
Ti1 C6 C7 C8 -65.6(3) . . . . ?
C10 C6 C7 Ti1 63.3(3) . . . . ?
C12 C6 C7 Ti1 -115.8(4) . . . . ?
O3 Ti1 C7 C6 29.3(3) . . . . ?
O1 Ti1 C7 C6 -76.9(3) . . . . ?
C3 Ti1 C7 C6 164.3(3) . . . . ?
C4 Ti1 C7 C6 175.5(3) . . . . ?
C2 Ti1 C7 C6 129.9(3) . . . . ?
C8 Ti1 C7 C6 -115.8(4) . . . . ?
C9 Ti1 C7 C6 -77.6(3) . . . . ?
C5 Ti1 C7 C6 141.4(3) . . . . ?
C10 Ti1 C7 C6 -36.8(3) . . . . ?
C1 Ti1 C7 C6 114.5(3) . . . . ?
O3 Ti1 C7 C8 145.1(3) . . . . ?
O1 Ti1 C7 C8 38.9(4) . . . . ?
C3 Ti1 C7 C8 -79.9(3) . . . . ?
C4 Ti1 C7 C8 -68.7(3) . . . . ?
C2 Ti1 C7 C8 -114.3(3) . . . . ?
C9 Ti1 C7 C8 38.2(3) . . . . ?
C5 Ti1 C7 C8 -102.8(3) . . . . ?
C10 Ti1 C7 C8 79.0(3) . . . . ?
C6 Ti1 C7 C8 115.8(4) . . . . ?
C1 Ti1 C7 C8 -129.7(3) . . . . ?
C6 C7 C8 C9 1.3(5) . . . . ?
Ti1 C7 C8 C9 -66.4(3) . . . . ?
C6 C7 C8 Ti1 67.7(3) . . . . ?
O3 Ti1 C8 C9 63.5(4) . . . . ?
O1 Ti1 C8 C9 -39.5(3) . . . . ?
C3 Ti1 C8 C9 -152.6(4) . . . . ?
C4 Ti1 C8 C9 -125.6(3) . . . . ?
C2 Ti1 C8 C9 177.4(3) . . . . ?
C7 Ti1 C8 C9 113.6(4) . . . . ?
C5 Ti1 C8 C9 -134.8(3) . . . . ?
C10 Ti1 C8 C9 36.6(3) . . . . ?
C6 Ti1 C8 C9 77.0(3) . . . . ?
C1 Ti1 C8 C9 -178.8(3) . . . . ?
O3 Ti1 C8 C7 -50.0(4) . . . . ?
O1 Ti1 C8 C7 -153.0(3) . . . . ?
C3 Ti1 C8 C7 93.8(3) . . . . ?
C4 Ti1 C8 C7 120.8(3) . . . . ?
C2 Ti1 C8 C7 63.9(3) . . . . ?
C9 Ti1 C8 C7 -113.6(4) . . . . ?
C5 Ti1 C8 C7 111.6(3) . . . . ?
C10 Ti1 C8 C7 -77.0(3) . . . . ?
C6 Ti1 C8 C7 -36.5(2) . . . . ?
C1 Ti1 C8 C7 67.7(3) . . . . ?
C7 C8 C9 C10 0.1(5) . . . . ?
Ti1 C8 C9 C10 -65.5(3) . . . . ?
C7 C8 C9 Ti1 65.6(3) . . . . ?
O3 Ti1 C9 C10 -20.0(3) . . . . ?
O1 Ti1 C9 C10 -102.1(3) . . . . ?
C3 Ti1 C9 C10 144.5(3) . . . . ?
C4 Ti1 C9 C10 -179.7(3) . . . . ?
C2 Ti1 C9 C10 113.0(3) . . . . ?
C7 Ti1 C9 C10 77.5(3) . . . . ?
C8 Ti1 C9 C10 116.3(4) . . . . ?
C5 Ti1 C9 C10 -159.8(3) . . . . ?
C6 Ti1 C9 C10 36.8(3) . . . . ?
C1 Ti1 C9 C10 119.6(5) . . . . ?
O3 Ti1 C9 C8 -136.2(3) . . . . ?
O1 Ti1 C9 C8 141.7(3) . . . . ?
C3 Ti1 C9 C8 28.3(4) . . . . ?
C4 Ti1 C9 C8 64.0(4) . . . . ?
C2 Ti1 C9 C8 -3.3(4) . . . . ?
C7 Ti1 C9 C8 -38.8(3) . . . . ?
C5 Ti1 C9 C8 84.0(4) . . . . ?
C10 Ti1 C9 C8 -116.3(4) . . . . ?
C6 Ti1 C9 C8 -79.5(3) . . . . ?
C1 Ti1 C9 C8 3.3(7) . . . . ?
C8 C9 C10 C6 -1.5(5) . . . . ?
Ti1 C9 C10 C6 -65.7(3) . . . . ?
C8 C9 C10 Ti1 64.2(3) . . . . ?
C7 C6 C10 C9 2.3(5) . . . . ?
C12 C6 C10 C9 -178.6(4) . . . . ?
Ti1 C6 C10 C9 64.4(3) . . . . ?
C7 C6 C10 Ti1 -62.1(3) . . . . ?
C12 C6 C10 Ti1 117.1(4) . . . . ?
O3 Ti1 C10 C9 161.6(3) . . . . ?
O1 Ti1 C10 C9 74.1(3) . . . . ?
C3 Ti1 C10 C9 -49.7(4) . . . . ?
C4 Ti1 C10 C9 0.6(6) . . . . ?
C2 Ti1 C10 C9 -97.6(3) . . . . ?
C7 Ti1 C10 C9 -79.3(3) . . . . ?
C8 Ti1 C10 C9 -37.2(3) . . . . ?
C5 Ti1 C10 C9 107.6(10) . . . . ?
C6 Ti1 C10 C9 -116.2(4) . . . . ?
C1 Ti1 C10 C9 -148.3(3) . . . . ?
O3 Ti1 C10 C6 -82.2(3) . . . . ?
O1 Ti1 C10 C6 -169.7(3) . . . . ?
C3 Ti1 C10 C6 66.4(4) . . . . ?
C4 Ti1 C10 C6 116.7(5) . . . . ?
C2 Ti1 C10 C6 18.5(4) . . . . ?
C7 Ti1 C10 C6 36.8(3) . . . . ?
C8 Ti1 C10 C6 78.9(3) . . . . ?
C9 Ti1 C10 C6 116.2(4) . . . . ?
C5 Ti1 C10 C6 -136.3(9) . . . . ?
C1 Ti1 C10 C6 -32.1(5) . . . . ?
Ti1 O1 C13 O2 148.2(3) . . . . ?
Ti1 O1 C13 C14 -34.9(5) . . . . ?
O2 C13 C14 C19 7.9(6) . . . . ?
O1 C13 C14 C19 -169.0(4) . . . . ?
O2 C13 C14 C15 -173.5(4) . . . . ?
O1 C13 C14 C15 9.6(6) . . . . ?
Ti1 O3 C15 C16 -171.6(3) . . . . ?
Ti1 O3 C15 C14 11.6(5) . . . . ?
C19 C14 C15 O3 -179.8(3) . . . . ?
C13 C14 C15 O3 1.6(6) . . . . ?
C19 C14 C15 C16 3.5(6) . . . . ?
C13 C14 C15 C16 -175.1(4) . . . . ?
O3 C15 C16 C17 -178.2(4) . . . . ?
C14 C15 C16 C17 -1.2(6) . . . . ?
C15 C16 C17 C18 -1.9(7) . . . . ?
C16 C17 C18 C19 2.7(7) . . . . ?
C16 C17 C18 N1 179.6(4) . . . . ?
N2 N1 C18 C19 -28.8(6) . . . . ?
N2 N1 C18 C17 154.6(4) . . . . ?
C17 C18 C19 C14 -0.4(6) . . . . ?
N1 C18 C19 C14 -176.8(4) . . . . ?
C15 C14 C19 C18 -2.7(6) . . . . ?
C13 C14 C19 C18 176.0(4) . . . . ?
N1 N2 C20 C25 148.2(5) . . . . ?
N1 N2 C20 C21 -35.8(6) . . . . ?
C25 C20 C21 C22 -1.9(8) . . . . ?
N2 C20 C21 C22 -177.7(5) . . . . ?
C20 C21 C22 C23 0.5(8) . . . . ?
C21 C22 C23 C24 0.5(9) . . . . ?
C22 C23 C24 C25 -0.3(9) . . . . ?
C21 C20 C25 C24 2.2(8) . . . . ?
N2 C20 C25 C24 178.3(5) . . . . ?
C23 C24 C25 C20 -1.1(8) . . . . ?
